data_4133099
loop_
_publ_author_name
'Duong, Thien D.'
'Sapchenko, Sergey A.'
'da Silva, Ivan'
'Godfrey, Harry G. W.'
'Cheng, Yongqiang'
'Daemen, Luke L.'
'Manuel, Pascal'
'Ramirez-Cuesta, Anibal J'
'Yang, Sihai'
'Schr\"oder, Martin'

_publ_section_title
;
 Optimal Binding of Acetylene to a Nitro-Decorated Metal-Organic
 Framework.
;
_journal_issue 47
_journal_name_full 'Journal of the American Chemical Society'
_journal_page_first 16006
_journal_page_last 16009
_journal_paper_doi 10.1021/jacs.8b08504
_journal_volume 140
_journal_year 2018
_chemical_formula_moiety '0.11(C252 H117 Cu18 N18 O126)'
_chemical_formula_sum 'C28 H13 Cu2 N2 O14'
_chemical_formula_weight 728.48
_space_group_crystal_system trigonal
_space_group_IT_number 166
_space_group_name_Hall '-R 3 2"'
_space_group_name_H-M_alt 'R -3 m :H'
_atom_sites_solution_hydrogens geom
_atom_sites_solution_primary direct
_audit_creation_date 2018-07-22
_audit_creation_method
;
Olex2 1.2
(compiled 2016.02.19 svn.r3266 for OlexSys, GUI svn.r5155)
;
_audit_update_record
;
2018-07-22 deposited with the CCDC.
2018-07-25 downloaded from the CCDC.
;
_cell_angle_alpha 90
_cell_angle_beta 90
_cell_angle_gamma 120
_cell_formula_units_Z 9
_cell_length_a 18.3933(6)
_cell_length_b 18.3933(6)
_cell_length_c 52.3346(18)
_cell_measurement_reflns_used 11997
_cell_measurement_temperature 120(2)
_cell_measurement_theta_max 74.3780
_cell_measurement_theta_min 4.3630
_cell_volume 15333.4(9)
_computing_cell_refinement 'CrysAlisPro 1.171.38.41 (Rigaku OD, 2015)'
_computing_data_collection 'CrysAlisPro 1.171.38.41 (Rigaku OD, 2015)'
_computing_data_reduction 'CrysAlisPro 1.171.38.41 (Rigaku OD, 2015)'
_computing_molecular_graphics 'Olex2 (Dolomanov et al., 2009)'
_computing_publication_material 'Olex2 (Dolomanov et al., 2009)'
_computing_structure_refinement 'ShelXL (Sheldrick, 2015)'
_computing_structure_solution 'ShelXT (Sheldrick, 2015)'
_diffrn_ambient_temperature 120(2)
_diffrn_measured_fraction_theta_full 0.999
_diffrn_measured_fraction_theta_max 0.995
_diffrn_measurement_device_type 'SuperNova, Dual, Cu at zero, Atlas'
_diffrn_radiation_type CuK\a
_diffrn_radiation_wavelength 1.54184
_diffrn_reflns_av_R_equivalents 0.0374
_diffrn_reflns_av_unetI/netI 0.0136
_diffrn_reflns_Laue_measured_fraction_full 0.999
_diffrn_reflns_Laue_measured_fraction_max 0.995
_diffrn_reflns_limit_h_max 22
_diffrn_reflns_limit_h_min -20
_diffrn_reflns_limit_k_max 22
_diffrn_reflns_limit_k_min -22
_diffrn_reflns_limit_l_max 64
_diffrn_reflns_limit_l_min -64
_diffrn_reflns_number 40584
_diffrn_reflns_point_group_measured_fraction_full 0.999
_diffrn_reflns_point_group_measured_fraction_max 0.995
_diffrn_reflns_theta_full 67.684
_diffrn_reflns_theta_max 74.510
_diffrn_reflns_theta_min 3.248
_exptl_absorpt_coefficient_mu 1.060
_exptl_absorpt_correction_T_max 0.811
_exptl_absorpt_correction_T_min 0.693
_exptl_absorpt_correction_type gaussian
_exptl_absorpt_process_details
;
CrysAlisPro 1.171.38.41 (Rigaku Oxford Diffraction, 2015)
Numerical absorption correction based on gaussian integration over a multifaceted crystal model
Empirical absorption correction using spherical harmonics,  implemented in SCALE3 ABSPACK scaling algorithm
;
_exptl_crystal_colour 'clear green'
_exptl_crystal_colour_lustre clear
_exptl_crystal_colour_primary green
_exptl_crystal_density_diffrn 0.710
_exptl_crystal_description blocks
_exptl_crystal_F_000 3285
_exptl_crystal_size_max 0.293
_exptl_crystal_size_mid 0.197
_exptl_crystal_size_min 0.149
_refine_diff_density_max 1.170
_refine_diff_density_min -0.389
_refine_diff_density_rms 0.092
_refine_ls_extinction_coef 0.00017(6)
_refine_ls_extinction_expression Fc^*^=kFc[1+0.001xFc^2^\l^3^/sin(2\q)]^-1/4^
_refine_ls_extinction_method 'SHELXL-2014/7 (Sheldrick 2014'
_refine_ls_goodness_of_fit_ref 1.517
_refine_ls_hydrogen_treatment constr
_refine_ls_matrix_type full
_refine_ls_number_parameters 143
_refine_ls_number_reflns 3817
_refine_ls_number_restraints 95
_refine_ls_restrained_S_all 1.582
_refine_ls_R_factor_all 0.0910
_refine_ls_R_factor_gt 0.0857
_refine_ls_shift/su_max 0.000
_refine_ls_shift/su_mean 0.000
_refine_ls_structure_factor_coef Fsqd
_refine_ls_weighting_details 'w=1/[\s^2^(Fo^2^)+(0.2000P)^2^] where P=(Fo^2^+2Fc^2^)/3'
_refine_ls_weighting_scheme calc
_refine_ls_wR_factor_gt 0.3166
_refine_ls_wR_factor_ref 0.3301
_reflns_Friedel_coverage 0.000
_reflns_number_gt 3292
_reflns_number_total 3817
_reflns_threshold_expression 'I > 2\s(I)'
_cod_data_source_file ja8b08504_si_002.cif
_cod_data_source_block tddabb_sq
_cod_original_cell_volume 15333.5(11)
_cod_original_sg_symbol_H-M 'R -3 m'
_cod_database_code 4133099
_shelx_space_group_comment
;
The symmetry employed for this shelxl refinement is uniquely defined
by the following loop, which should always be used as a source of
symmetry information in preference to the above space-group names.
They are only intended as comments.
;
_shelx_estimated_absorpt_t_max 0.858
_shelx_estimated_absorpt_t_min 0.746
_olex2_refinement_description
;
1. Fixed Uiso
 At 1.2 times of:
  All C(H) groups
2. Restrained distances
 O6-O5
 2.1 with sigma of 0.02
 O3-N1 = O4-N1
 1.2 with sigma of 0.005
 O3-O4
 2.08 with sigma of 0.02
 O4-N1 = O3-N1 = O6-N2 = O5-N2
 1.3 with sigma of 0.01
 O6-C8 = O5-C8
 2.5 with sigma of 0.02
 N1-C10
 1.4 with sigma of 0.05
 O4-C10 \\sim C10-O3
 with sigma of 0.002
 C12-C6 \\sim C13-C6 \\sim C10-C12 \\sim C13-C8 \\sim C8-C11 \\sim C10-C11
 with sigma of 0.02
3. Restrained planarity
 C12, C6, C5, C4
 with sigma of 0.1
 C5, C6, C13, C8
 with sigma of 0.1
 C6, C13, C8, C11
 with sigma of 0.1
 C8, N2, O5, O6
 with sigma of 0.002
 C6, C12, C10, C11
 with sigma of 0.1
 C12, C10, N1, C11
 with sigma of 0.1
 O4, O3, N1, C10
 with sigma of 0.1
4. Uiso/Uaniso restraints and constraints
O5 \\sim N2 \\sim O6: within 2A with sigma of 0.002 and sigma for terminal
atoms of 0.004
O4 \\sim N1 \\sim O3 \\sim O5 \\sim N2 \\sim O6: within 2A with sigma of 0.002
and sigma for terminal atoms of 0.004
5. Rigid body (RIGU) restrains
 C11, C8, C10, C12, C13, C6, C5, C4, C2, C3
 with sigma for 1-2 distances of 0.004 and sigma for 1-3 distances of 0.004
6. Others
 Fixed Sof: C13(0.5) H13(0.5) C12(0.5) H12(0.5) N1(0.25) O4(0.25) O3(0.25)
 N2(0.25) O5(0.25) O6(0.25) C8(0.5) H8(0.25) C10(0.5) H10(0.25)
7.a Aromatic/amide H refined with riding coordinates:
 C3(H3), C4(H4), C13(H13), C12(H12), C8(H8), C10(H10)
;
_shelx_shelxl_version_number 2014/7
_olex2_submission_original_sample_id MFM-102-NO2
_olex2_submission_special_instructions 'No special instructions were received'

loop_
_space_group_symop_operation_xyz
'x, y, z'
'-y, x-y, z'
'-x+y, -x, z'
'y, x, -z'
'x-y, -y, -z'
'-x, -x+y, -z'
'x+2/3, y+1/3, z+1/3'
'-y+2/3, x-y+1/3, z+1/3'
'-x+y+2/3, -x+1/3, z+1/3'
'y+2/3, x+1/3, -z+1/3'
'x-y+2/3, -y+1/3, -z+1/3'
'-x+2/3, -x+y+1/3, -z+1/3'
'x+1/3, y+2/3, z+2/3'
'-y+1/3, x-y+2/3, z+2/3'
'-x+y+1/3, -x+2/3, z+2/3'
'y+1/3, x+2/3, -z+2/3'
'x-y+1/3, -y+2/3, -z+2/3'
'-x+1/3, -x+y+2/3, -z+2/3'
'-x, -y, -z'
'y, -x+y, -z'
'x-y, x, -z'
'-y, -x, z'
'-x+y, y, z'
'x, x-y, z'
'-x+2/3, -y+1/3, -z+1/3'
'y+2/3, -x+y+1/3, -z+1/3'
'x-y+2/3, x+1/3, -z+1/3'
'-y+2/3, -x+1/3, z+1/3'
'-x+y+2/3, y+1/3, z+1/3'
'x+2/3, x-y+1/3, z+1/3'
'-x+1/3, -y+2/3, -z+2/3'
'y+1/3, -x+y+2/3, -z+2/3'
'x-y+1/3, x+2/3, -z+2/3'
'-y+1/3, -x+2/3, z+2/3'
'-x+y+1/3, y+2/3, z+2/3'
'x+1/3, x-y+2/3, z+2/3'

loop_
_atom_site_label
_atom_site_type_symbol
_atom_site_fract_x
_atom_site_fract_y
_atom_site_fract_z
_atom_site_U_iso_or_equiv
_atom_site_adp_type
_atom_site_occupancy
_atom_site_site_symmetry_order
_atom_site_calc_flag
_atom_site_refinement_flags_posn
_atom_site_refinement_flags_adp
_atom_site_refinement_flags_occupancy
_atom_site_disorder_assembly
_atom_site_disorder_group
Cu01 Cu 0.52477(2) 0.47523(2) 0.47946(2) 0.0734(4) Uani 1 2 d S T P . .
O1 O 0.6289(2) 0.5188(2) 0.49850(5) 0.0915(8) Uani 1 1 d . . . . .
O2 O 0.5876(2) 0.5605(3) 0.53323(5) 0.1015(9) Uani 1 1 d . . . . .
C1 C 0.6382(3) 0.5474(3) 0.52083(6) 0.0826(10) Uani 1 1 d . . . . .
C2 C 0.7176(3) 0.5668(3) 0.53393(7) 0.0929(12) Uani 1 1 d . U . . .
C3 C 0.7784(2) 0.5568(4) 0.52138(9) 0.0915(15) Uani 1 2 d S TU P . .
H3 H 0.7714 0.5428 0.5037 0.110 Uiso 1 2 calc RS T P . .
C4 C 0.7315(3) 0.5918(4) 0.55949(8) 0.1086(15) Uani 1 1 d . U . . .
H4 H 0.6918 0.6017 0.5681 0.130 Uiso 1 1 calc R . . . .
C5 C 0.8012(3) 0.6023(6) 0.57242(13) 0.127(3) Uani 1 2 d S TU P A .
C6 C 0.8135(4) 0.6270(8) 0.59962(14) 0.167(4) Uani 1 2 d DS TU P . .
C11 C 0.8273(6) 0.6545(12) 0.65323(19) 0.226(7) Uani 1 2 d DS TU P . .
O1W O 0.5611(2) 0.4389(2) 0.44564(12) 0.166(3) Uani 1 2 d S T P . .
C13 C 0.7439(8) 0.5891(12) 0.61598(18) 0.177(7) Uani 0.5 1 d D U . A -2
H13 H 0.6906 0.5507 0.6089 0.213 Uiso 0.5 1 calc R . . A -2
C8 C 0.7495(8) 0.6053(12) 0.6421(2) 0.213(9) Uani 0.5 1 d D U . A -2
H8 H 0.7001 0.5826 0.6523 0.255 Uiso 0.25 1 calc R . . A -2
C12 C 0.7877(14) 0.6724(16) 0.6117(3) 0.268(14) Uani 0.5 1 d D U . A -1
H12 H 0.7584 0.6929 0.6018 0.321 Uiso 0.5 1 calc R . . A -1
C10 C 0.7986(10) 0.6940(13) 0.6378(2) 0.251(11) Uani 0.5 1 d D U . A -1
H10 H 0.7864 0.7349 0.6443 0.301 Uiso 0.5 1 calc R . . A -1
N1 N 0.7748(17) 0.7689(16) 0.6440(5) 0.349(16) Uiso 0.25 1 d D U . A -4
O4 O 0.744(3) 0.794(2) 0.6279(8) 0.349(16) Uiso 0.25 1 d D U . A -4
O3 O 0.788(3) 0.804(2) 0.6647(7) 0.349(16) Uiso 0.25 1 d D U . A -4
N2 N 0.6629(15) 0.5850(7) 0.6505(10) 0.64(4) Uiso 0.25 1 d D U . A -3
O5 O 0.5997(16) 0.567(2) 0.6356(16) 0.64(4) Uiso 0.25 1 d D U . A -3
O6 O 0.639(4) 0.582(2) 0.6740(12) 0.64(4) Uiso 0.25 1 d D U . A -3

loop_
_atom_site_aniso_label
_atom_site_aniso_U_11
_atom_site_aniso_U_22
_atom_site_aniso_U_33
_atom_site_aniso_U_23
_atom_site_aniso_U_13
_atom_site_aniso_U_12
Cu01 0.1175(6) 0.1175(6) 0.0315(5) -0.00112(8) 0.00112(8) 0.0935(5)
O1 0.1122(19) 0.138(2) 0.0559(13) -0.0135(12) -0.0100(12) 0.0863(17)
O2 0.138(2) 0.161(3) 0.0543(11) -0.0156(15) -0.0139(14) 0.111(2)
C1 0.112(3) 0.118(3) 0.0481(14) -0.0017(15) -0.0063(14) 0.080(2)
C2 0.117(3) 0.133(3) 0.0556(17) -0.0126(17) -0.0121(17) 0.082(3)
C3 0.098(2) 0.144(5) 0.048(2) 0.004(2) 0.0020(12) 0.072(2)
C4 0.124(3) 0.169(4) 0.066(2) -0.027(2) -0.012(2) 0.098(3)
C5 0.130(3) 0.216(9) 0.065(3) -0.042(4) -0.021(2) 0.108(4)
C6 0.159(4) 0.333(13) 0.066(3) -0.059(5) -0.029(2) 0.167(7)
C11 0.200(6) 0.47(2) 0.098(6) -0.132(10) -0.066(5) 0.235(10)
O1W 0.195(4) 0.195(4) 0.118(4) -0.054(2) 0.054(2) 0.105(5)
C13 0.139(7) 0.37(2) 0.065(5) -0.065(7) -0.021(4) 0.158(10)
C8 0.170(9) 0.46(3) 0.072(5) -0.073(9) -0.029(6) 0.204(13)
C12 0.35(3) 0.52(3) 0.116(9) -0.161(14) -0.105(12) 0.36(3)
C10 0.28(2) 0.49(3) 0.123(9) -0.150(12) -0.080(10) 0.30(2)

loop_
_atom_type_symbol
_atom_type_description
_atom_type_scat_dispersion_real
_atom_type_scat_dispersion_imag
_atom_type_scat_source
C C 0.0181 0.0091 'International Tables Vol C Tables 4.2.6.8 and 6.1.1.4'
H H 0.0000 0.0000 'International Tables Vol C Tables 4.2.6.8 and 6.1.1.4'
Cu Cu -1.9646 0.5888 'International Tables Vol C Tables 4.2.6.8 and 6.1.1.4'
N N 0.0311 0.0180 'International Tables Vol C Tables 4.2.6.8 and 6.1.1.4'
O O 0.0492 0.0322 'International Tables Vol C Tables 4.2.6.8 and 6.1.1.4'

loop_
_geom_angle_atom_site_label_1
_geom_angle_atom_site_label_2
_geom_angle_atom_site_label_3
_geom_angle
_geom_angle_site_symmetry_1
_geom_angle_site_symmetry_3
O1 Cu01 Cu01 83.15(8) . 19_666
O1 Cu01 Cu01 83.15(8) 22_665 19_666
O1 Cu01 O1 88.77(19) 22_665 .
O1 Cu01 O2 167.63(11) 22_665 4_556
O1 Cu01 O2 167.63(11) . 19_666
O1 Cu01 O2 89.86(16) 22_665 19_666
O1 Cu01 O2 89.86(16) . 4_556
O1 Cu01 O1W 99.05(18) . .
O1 Cu01 O1W 99.05(18) 22_665 .
O2 Cu01 Cu01 84.48(8) 19_666 19_666
O2 Cu01 Cu01 84.48(8) 4_556 19_666
O2 Cu01 O2 88.8(2) 19_666 4_556
O2 Cu01 O1W 93.31(19) 4_556 .
O2 Cu01 O1W 93.31(19) 19_666 .
O1W Cu01 Cu01 176.9(2) . 19_666
C1 O1 Cu01 123.3(3) . .
C1 O2 Cu01 121.6(3) . 19_666
O1 C1 C2 116.2(3) . .
O2 C1 O1 127.1(4) . .
O2 C1 C2 116.8(3) . .
C3 C2 C1 120.7(3) . .
C3 C2 C4 118.1(4) . .
C4 C2 C1 121.1(4) . .
C2 C3 C2 121.6(5) 23_655 .
C2 C3 H3 119.2 23_655 .
C2 C3 H3 119.2 . .
C2 C4 H4 119.3 . .
C5 C4 C2 121.4(4) . .
C5 C4 H4 119.3 . .
C4 C5 C4 119.1(6) 23_655 .
C4 C5 C6 120.4(3) . .
C4 C5 C6 120.4(3) 23_655 .
C13 C6 C5 118.3(7) . .
C12 C6 C5 127.7(8) . .
C8 C11 C11 123.8(13) . 25_666
C10 C11 C11 116.8(13) . 25_666
C6 C13 H13 118.6 . .
C8 C13 C6 122.8(11) . .
C8 C13 H13 118.6 . .
C11 C8 C13 119.7(12) . .
C11 C8 H8 120.2 . .
C11 C8 N2 131.3(18) . .
C13 C8 H8 120.2 . .
C6 C12 H12 116.5 . .
C6 C12 C10 126.9(15) . .
C10 C12 H12 116.5 . .
C11 C10 C12 117.8(14) . .
C11 C10 H10 121.1 . .
C11 C10 N1 131.1(13) . .
C12 C10 H10 121.1 . .
O4 N1 O3 115.4(18) . .
O5 N2 O6 108.2(17) . .

loop_
_geom_bond_atom_site_label_1
_geom_bond_atom_site_label_2
_geom_bond_distance
_geom_bond_site_symmetry_2
Cu01 Cu01 2.6673(10) 19_666
Cu01 O1 1.942(3) .
Cu01 O1 1.942(3) 22_665
Cu01 O2 1.946(3) 4_556
Cu01 O2 1.946(3) 19_666
Cu01 O1W 2.115(4) .
O1 C1 1.257(4) .
O2 Cu01 1.946(3) 19_666
O2 C1 1.254(5) .
C1 C2 1.486(6) .
C2 C3 1.386(5) .
C2 C4 1.396(5) .
C3 C2 1.386(5) 23_655
C3 H3 0.9500 .
C4 H4 0.9500 .
C4 C5 1.375(6) .
C5 C4 1.375(6) 23_655
C5 C6 1.477(9) .
C6 C13 1.403(12) .
C6 C12 1.312(11) .
C11 C11 1.458(15) 25_666
C11 C8 1.382(12) .
C11 C10 1.357(13) .
C13 H13 0.9500 .
C13 C8 1.394(11) .
C8 H8 0.9500 .
C8 N2 1.51(2) .
C12 H12 0.9500 .
C12 C10 1.408(12) .
C10 H10 0.9500 .
C10 N1 1.67(3) .
N1 O4 1.221(5) .
N1 O3 1.221(5) .
N2 O5 1.299(10) .
N2 O6 1.300(10) .

loop_
_geom_torsion_atom_site_label_1
_geom_torsion_atom_site_label_2
_geom_torsion_atom_site_label_3
_geom_torsion_atom_site_label_4
_geom_torsion
_geom_torsion_site_symmetry_1
_geom_torsion_site_symmetry_4
Cu01 O1 C1 O2 -7.7(7) . .
Cu01 O1 C1 C2 171.6(3) . .
Cu01 O2 C1 O1 7.5(7) 19_666 .
Cu01 O2 C1 C2 -171.9(3) 19_666 .
O1 C1 C2 C3 2.7(7) . .
O1 C1 C2 C4 -174.3(5) . .
O2 C1 C2 C3 -177.9(5) . .
O2 C1 C2 C4 5.1(7) . .
C1 C2 C3 C2 -173.7(4) . 23_655
C1 C2 C4 C5 173.9(7) . .
C2 C4 C5 C4 3.1(15) . 23_655
C2 C4 C5 C6 -178.7(8) . .
C3 C2 C4 C5 -3.2(10) . .
C4 C2 C3 C2 3.4(10) . 23_655
C4 C5 C6 C13 -139.9(11) 23_655 .
C4 C5 C6 C13 41.9(15) . .
C4 C5 C6 C12 148.5(17) 23_655 .
C4 C5 C6 C12 -29.7(19) . .
C5 C6 C13 C8 177.2(11) . .
C5 C6 C12 C10 178.7(15) . .
C6 C13 C8 C11 -6(2) . .
C6 C12 C10 C11 -11(2) . .
C11 C11 C8 C13 177(2) 25_666 .
C11 C11 C10 C12 179.1(19) 25_666 .
